data_2217072
loop_
_publ_author_name
'Tomura, Masaaki'
'Yamaguchi, Hiroyuki'
'Ono, Katsuhiko'
'Saito, Katsuhiro'

_publ_section_title
;
 6,11-Dihydroxynaphthacene-5,12-dione
;
_journal_coeditor_code GW2022
_journal_issue 1
_journal_name_full 'Acta Crystallographica Section E'
_journal_page_first o172
_journal_page_last o173
_journal_paper_doi 10.1107/S1600536807063726
_journal_volume 64
_journal_year 2008
_chemical_formula_iupac 'C18 H10 O4'
_chemical_formula_moiety 'C18 H10 O4'
_chemical_formula_sum 'C18 H10 O4'
_chemical_formula_weight 290.26
_chemical_name_systematic 6,11-Dihydroxynaphthacene-5,12-dione
_space_group_IT_number 14
_symmetry_cell_setting monoclinic
_symmetry_space_group_name_Hall '-P 2ybc'
_symmetry_space_group_name_H-M 'P 1 21/c 1'
_atom_sites_solution_hydrogens geom
_atom_sites_solution_primary direct
_atom_sites_solution_secondary difmap
_cell_angle_alpha 90.00
_cell_angle_beta 94.55(3)
_cell_angle_gamma 90.00
_cell_formula_units_Z 2
_cell_length_a 8.85(2)
_cell_length_b 3.750(8)
_cell_length_c 18.74(4)
_cell_measurement_reflns_used 928
_cell_measurement_temperature 173(2)
_cell_measurement_theta_max 27.4835
_cell_measurement_theta_min 3.0494
_cell_volume 620(2)
_computing_cell_refinement
;
CrystalClear (Molecular Structure Corporation & Rigaku, 2001)
;
_computing_data_collection
;
CrystalClear (Molecular Structure Corporation & Rigaku, 2001)
;
_computing_data_reduction
;
TEXSAN (Molecular Structure Corporation & Rigaku, 2000)
;
_computing_molecular_graphics 'PLATON (Spek, 2003)'
_computing_publication_material 'SHELXL97 (Sheldrick, 1997)'
_computing_structure_refinement 'SHELXL97 (Sheldrick, 1997)'
_computing_structure_solution 'SHELXS97 (Sheldrick, 1997)'
_diffrn_ambient_temperature 173(2)
_diffrn_detector_area_resol_mean 14.6199
_diffrn_measured_fraction_theta_full 0.949
_diffrn_measured_fraction_theta_max 0.949
_diffrn_measurement_device_type 'Rigaku Mercury CCD'
_diffrn_measurement_method '\f and \w'
_diffrn_radiation_monochromator 'Graphite Monochromator'
_diffrn_radiation_source 'Rotating Anode'
_diffrn_radiation_type MoK\a
_diffrn_radiation_wavelength 0.71070
_diffrn_reflns_av_R_equivalents 0.0870
_diffrn_reflns_av_sigmaI/netI 0.1575
_diffrn_reflns_limit_h_max 11
_diffrn_reflns_limit_h_min -9
_diffrn_reflns_limit_k_max 3
_diffrn_reflns_limit_k_min -4
_diffrn_reflns_limit_l_max 24
_diffrn_reflns_limit_l_min -19
_diffrn_reflns_number 5026
_diffrn_reflns_theta_full 27.45
_diffrn_reflns_theta_max 27.45
_diffrn_reflns_theta_min 3.05
_diffrn_standards_number 0
_exptl_absorpt_coefficient_mu 0.111
_exptl_absorpt_correction_type none
_exptl_crystal_colour red
_exptl_crystal_density_diffrn 1.555
_exptl_crystal_density_method 'not measured'
_exptl_crystal_description prism
_exptl_crystal_F_000 300
_exptl_crystal_size_max 0.29
_exptl_crystal_size_mid 0.07
_exptl_crystal_size_min 0.03
_refine_diff_density_max 0.516
_refine_diff_density_min -0.318
_refine_ls_extinction_method none
_refine_ls_goodness_of_fit_ref 0.989
_refine_ls_hydrogen_treatment mixed
_refine_ls_matrix_type full
_refine_ls_number_parameters 104
_refine_ls_number_reflns 1347
_refine_ls_number_restraints 0
_refine_ls_restrained_S_all 0.989
_refine_ls_R_factor_all 0.2016
_refine_ls_R_factor_gt 0.1139
_refine_ls_shift/su_max 0.053
_refine_ls_shift/su_mean 0.014
_refine_ls_structure_factor_coef Fsqd
_refine_ls_weighting_details 'calc w = 1/[\s^2^(Fo^2^)+(0.1532P)^2^+1.2875P] where P=(Fo^2^+2Fc^2^)/3'
_refine_ls_weighting_scheme calc
_refine_ls_wR_factor_gt 0.2722
_refine_ls_wR_factor_ref 0.3543
_reflns_number_gt 668
_reflns_number_total 1347
_reflns_threshold_expression I>2\s(I)
_cod_data_source_file gw2022.cif
_cod_data_source_block I
_cod_original_sg_symbol_H-M 'P 21/c'
_cod_database_code 2217072

loop_
_symmetry_equiv_pos_as_xyz
'x, y, z'
'-x, y+1/2, -z+1/2'
'-x, -y, -z'
'x, -y-1/2, z-1/2'

loop_
_atom_site_type_symbol
_atom_site_label
_atom_site_fract_x
_atom_site_fract_y
_atom_site_fract_z
_atom_site_U_iso_or_equiv
_atom_site_adp_type
_atom_site_calc_flag
_atom_site_refinement_flags
_atom_site_occupancy
O O1 0.3137(5) 0.1246(12) 0.4518(2) 0.0438(12) Uani d . 1
O O2 0.1298(5) -0.1563(12) 0.3591(2) 0.0426(12) Uani d . 1
H H2 0.248(10) -0.03(3) 0.378(5) 0.09(3) Uiso d . 1
C C1 0.2384(6) 0.2682(14) 0.5696(3) 0.0317(13) Uani d . 1
C C2 0.1249(6) 0.2760(13) 0.6171(3) 0.0290(12) Uani d . 1
C C3 0.1583(7) 0.4134(15) 0.6871(3) 0.0363(14) Uani d . 1
H H3 0.0823 0.4198 0.7201 0.044 Uiso calc R 1
C C4 0.3022(7) 0.5375(15) 0.7068(3) 0.0381(15) Uani d . 1
H H4 0.3247 0.6318 0.7535 0.046 Uiso calc R 1
C C5 0.4162(7) 0.5264(15) 0.6586(3) 0.0403(15) Uani d . 1
H H5 0.5151 0.6117 0.6728 0.048 Uiso calc R 1
C C6 0.3839(7) 0.3917(14) 0.5910(3) 0.0371(14) Uani d . 1
H H6 0.4611 0.3823 0.5586 0.045 Uiso calc R 1
C C7 0.2079(6) 0.1277(14) 0.4965(3) 0.0294(12) Uani d . 1
C C8 0.0599(6) -0.0051(14) 0.4744(3) 0.0312(13) Uani d . 1
C C9 0.0278(7) -0.1452(13) 0.4050(3) 0.0308(13) Uani d . 1

loop_
_atom_site_aniso_label
_atom_site_aniso_U_11
_atom_site_aniso_U_22
_atom_site_aniso_U_33
_atom_site_aniso_U_12
_atom_site_aniso_U_13
_atom_site_aniso_U_23
O1 0.034(2) 0.052(3) 0.046(3) -0.011(2) 0.0070(18) -0.004(2)
O2 0.042(3) 0.048(3) 0.041(2) 0.000(2) 0.0186(19) -0.0051(19)
C1 0.027(3) 0.025(3) 0.043(3) 0.003(2) 0.002(2) -0.001(2)
C2 0.028(3) 0.024(3) 0.034(3) 0.000(2) -0.005(2) 0.001(2)
C3 0.049(4) 0.028(3) 0.031(3) -0.005(3) -0.003(2) 0.004(2)
C4 0.063(4) 0.027(3) 0.023(3) -0.001(3) -0.008(3) 0.000(2)
C5 0.042(3) 0.031(3) 0.045(3) -0.001(3) -0.011(3) 0.002(3)
C6 0.038(3) 0.022(3) 0.052(4) -0.004(2) 0.004(3) 0.005(2)
C7 0.021(3) 0.030(3) 0.037(3) -0.001(2) 0.005(2) 0.002(2)
C8 0.036(3) 0.031(3) 0.025(3) 0.001(2) -0.006(2) 0.012(2)
C9 0.044(3) 0.021(2) 0.028(3) -0.002(2) 0.002(2) -0.002(2)

loop_
_atom_type_symbol
_atom_type_description
_atom_type_scat_dispersion_real
_atom_type_scat_dispersion_imag
_atom_type_scat_source
C C 0.0033 0.0016 'International Tables Vol C Tables 4.2.6.8 and 6.1.1.4'
H H 0.0000 0.0000 'International Tables Vol C Tables 4.2.6.8 and 6.1.1.4'
O O 0.0106 0.0060 'International Tables Vol C Tables 4.2.6.8 and 6.1.1.4'

loop_
_geom_angle_atom_site_label_1
_geom_angle_atom_site_label_2
_geom_angle_atom_site_label_3
_geom_angle_site_symmetry_3
_geom_angle
_geom_angle_publ_flag
C7 O1 H2 . 110(3) no
C9 O2 H2 . 115(4) no
C2 C1 C6 . 120.2(5) no
C2 C1 C7 . 120.9(5) no
C6 C1 C7 . 118.9(5) no
C1 C2 C3 . 119.4(5) no
C1 C2 C9 3_556 120.4(5) no
C3 C2 C9 3_556 120.2(5) no
C2 C3 C4 . 119.4(5) no
C2 C3 H3 . 120.3 no
C4 C3 H3 . 120.3 no
C3 C4 C5 . 120.8(5) no
C3 C4 H4 . 119.6 no
C5 C4 H4 . 119.6 no
C6 C5 C4 . 119.7(6) no
C6 C5 H5 . 120.1 no
C4 C5 H5 . 120.1 no
C5 C6 C1 . 120.4(6) no
C5 C6 H6 . 119.8 no
C1 C6 H6 . 119.8 no
O1 C7 C8 . 119.9(5) no
O1 C7 C1 . 120.8(5) no
C8 C7 C1 . 119.3(5) no
C9 C8 C7 . 120.6(5) no
C9 C8 C8 3_556 120.2(6) no
C7 C8 C8 3_556 119.2(6) no
O2 C9 C8 . 121.6(5) no
O2 C9 C2 3_556 118.4(5) no
C8 C9 C2 3_556 119.9(5) no

loop_
_geom_bond_atom_site_label_1
_geom_bond_atom_site_label_2
_geom_bond_site_symmetry_2
_geom_bond_distance
_geom_bond_publ_flag
O1 C7 . 1.304(6) yes
O2 C9 . 1.296(7) yes
O2 H2 . 1.19(9) yes
C1 C2 . 1.395(8) yes
C1 C6 . 1.398(8) yes
C1 C7 . 1.472(8) yes
C2 C3 . 1.418(8) yes
C2 C9 3_556 1.467(8) yes
C3 C4 . 1.378(9) yes
C3 H3 . 0.9500 no
C4 C5 . 1.407(9) yes
C4 H4 . 0.9500 no
C5 C6 . 1.373(8) yes
C5 H5 . 0.9500 no
C6 H6 . 0.9500 no
C7 C8 . 1.432(8) yes
C8 C9 . 1.410(7) yes
C8 C8 3_556 1.486(11) yes
C9 C2 3_556 1.467(8) yes

loop_
_geom_hbond_atom_site_label_D
_geom_hbond_atom_site_label_H
_geom_hbond_atom_site_label_A
_geom_hbond_site_symmetry_A
_geom_hbond_distance_DH
_geom_hbond_distance_HA
_geom_hbond_distance_DA
_geom_hbond_angle_DHA
_geom_hbond_publ_flag
O2 H2 O1 . 1.19(9) 1.56(9) 2.516(7) 132(6) yes
C6 H6 O1 3_656 0.95 2.77 3.449(9) 128.9 yes
C6 H6 O1 3_666 0.95 2.74 3.382(9) 125.8 yes
C3 H3 O2 4_566 0.95 2.75 3.378(10) 124.1 yes
C4 H4 O2 4_566 0.95 2.73 3.371(9) 125.6 yes

loop_
_geom_torsion_atom_site_label_1
_geom_torsion_atom_site_label_2
_geom_torsion_atom_site_label_3
_geom_torsion_atom_site_label_4
_geom_torsion_site_symmetry_1
_geom_torsion_site_symmetry_4
_geom_torsion
_geom_torsion_publ_flag
C6 C1 C2 C3 . . 0.6(8) no
C7 C1 C2 C3 . . -180.0(5) no
C6 C1 C2 C9 . 3_556 -179.7(5) no
C7 C1 C2 C9 . 3_556 -0.3(8) no
C1 C2 C3 C4 . . 0.2(7) no
C9 C2 C3 C4 3_556 . -179.5(5) no
C2 C3 C4 C5 . . -0.6(8) no
C3 C4 C5 C6 . . 0.3(8) no
C4 C5 C6 C1 . . 0.5(8) no
C2 C1 C6 C5 . . -0.9(8) no
C7 C1 C6 C5 . . 179.6(5) no
C2 C1 C7 O1 . . 179.2(5) no
C6 C1 C7 O1 . . -1.4(8) no
C2 C1 C7 C8 . . -0.5(8) no
C6 C1 C7 C8 . . 178.9(5) no
O1 C7 C8 C9 . . 1.1(7) no
C1 C7 C8 C9 . . -179.3(5) no
O1 C7 C8 C8 . 3_556 -179.1(6) no
C1 C7 C8 C8 . 3_556 0.6(8) no
C7 C8 C9 O2 . . -0.5(8) no
C8 C8 C9 O2 3_556 . 179.7(6) no
C7 C8 C9 C2 . 3_556 -179.2(5) no
C8 C8 C9 C2 3_556 3_556 1.0(8) no
